data_1501673
loop_
_publ_author_name
'Shi, Zheng'
'Lu, Zhe-Jun'
'Zhu, Qin-Yu'
'Huo, Li-Bin'
'Han, Qiong-Hua'
'Bian, Guo-Qing'
'Dai, Jie'

_publ_section_title
;
 Diamino-diamido tetrathiafulvalene for the sensing of anions and cations:
 a view in electrochemistry and structure.
;
_journal_issue 12
_journal_name_full 'The journal of physical chemistry. B'
_journal_page_first 3020
_journal_page_last 3026
_journal_paper_doi 10.1021/jp110010z
_journal_volume 115
_journal_year 2011
_chemical_formula_moiety 'C14 H22 N4 O2 S6, C2 H6 O S, O4 S, H2 O '
_chemical_formula_sum 'C16 H30 N4 O8 S8'
_chemical_formula_weight 662.92
_chemical_name_systematic
; 
 ? 
;
_space_group_IT_number 29
_symmetry_cell_setting orthorhombic
_symmetry_space_group_name_Hall 'P 2c -2ac'
_symmetry_space_group_name_H-M 'P c a 21'
_atom_sites_solution_hydrogens geom
_atom_sites_solution_primary direct
_atom_sites_solution_secondary difmap
_audit_creation_method SHELXL-97
_cell_angle_alpha 90.00
_cell_angle_beta 90.00
_cell_angle_gamma 90.00
_cell_formula_units_Z 4
_cell_length_a 11.432(9)
_cell_length_b 24.09(3)
_cell_length_c 10.121(9)
_cell_measurement_reflns_used 9860
_cell_measurement_temperature 223(2)
_cell_measurement_theta_max 25.0
_cell_measurement_theta_min 3.1
_cell_volume 2787(5)
_computing_structure_refinement 'SHELXL-97 (Sheldrick, 1997)'
_computing_structure_solution 'SHELXS-97 (Sheldrick, 1990)'
_diffrn_ambient_temperature 223(2)
_diffrn_detector_area_resol_mean 14.63
_diffrn_measured_fraction_theta_full 0.992
_diffrn_measured_fraction_theta_max 0.992
_diffrn_measurement_device_type 'Rigaku Saturn'
_diffrn_measurement_method \w
_diffrn_radiation_monochromator graphite
_diffrn_radiation_source 'fine-focus sealed tube'
_diffrn_radiation_type MoK\a
_diffrn_radiation_wavelength 0.71075
_diffrn_reflns_av_R_equivalents 0.0719
_diffrn_reflns_av_sigmaI/netI 0.0794
_diffrn_reflns_limit_h_max 10
_diffrn_reflns_limit_h_min -13
_diffrn_reflns_limit_k_max 27
_diffrn_reflns_limit_k_min -28
_diffrn_reflns_limit_l_max 12
_diffrn_reflns_limit_l_min -12
_diffrn_reflns_number 13221
_diffrn_reflns_theta_full 25.00
_diffrn_reflns_theta_max 25.00
_diffrn_reflns_theta_min 3.10
_exptl_absorpt_coefficient_mu 0.688
_exptl_absorpt_correction_T_max 0.934
_exptl_absorpt_correction_T_min 0.921
_exptl_absorpt_correction_type multi-scan
_exptl_absorpt_process_details 'Jacobson, R. (1998) Private communication'
_exptl_crystal_colour Orange
_exptl_crystal_density_diffrn 1.580
_exptl_crystal_density_method 'not measured'
_exptl_crystal_description Prism
_exptl_crystal_F_000 1384
_exptl_crystal_size_max 0.60
_exptl_crystal_size_mid 0.10
_exptl_crystal_size_min 0.10
_refine_diff_density_max 0.466
_refine_diff_density_min -0.488
_refine_diff_density_rms 0.080
_refine_ls_abs_structure_details 'Flack H D (1983), Acta Cryst. A39, 876-881'
_refine_ls_abs_structure_Flack 0.00(12)
_refine_ls_extinction_method none
_refine_ls_goodness_of_fit_ref 1.019
_refine_ls_hydrogen_treatment mixed
_refine_ls_matrix_type full
_refine_ls_number_parameters 336
_refine_ls_number_reflns 4818
_refine_ls_number_restraints 2
_refine_ls_restrained_S_all 1.019
_refine_ls_R_factor_all 0.0747
_refine_ls_R_factor_gt 0.0663
_refine_ls_shift/su_max 0.003
_refine_ls_shift/su_mean 0.000
_refine_ls_structure_factor_coef Fsqd
_refine_ls_weighting_details 'calc w=1/[\s^2^(Fo^2^)+(0.0837P)^2^+1.3250P] where P=(Fo^2^+2Fc^2^)/3'
_refine_ls_weighting_scheme calc
_refine_ls_wR_factor_gt 0.1586
_refine_ls_wR_factor_ref 0.1662
_reflns_number_gt 4264
_reflns_number_total 4818
_reflns_threshold_expression >2sigma(I)
_cod_data_source_file jp110010z_si_002.cif
_cod_data_source_block 4
_cod_original_cell_volume 2788(5)
_cod_original_sg_symbol_H-M 'P ca21'
_cod_database_code 1501673

loop_
_symmetry_equiv_pos_as_xyz
'x, y, z'
'-x+1/2, y, z+1/2'
'x+1/2, -y, z'
'-x, -y, z+1/2'

loop_
_atom_site_label
_atom_site_type_symbol
_atom_site_fract_x
_atom_site_fract_y
_atom_site_fract_z
_atom_site_U_iso_or_equiv
_atom_site_adp_type
_atom_site_occupancy
_atom_site_symmetry_multiplicity
_atom_site_calc_flag
_atom_site_refinement_flags
_atom_site_attached_hydrogens
S7 S -0.44920(13) 0.54272(6) -0.36408(16) 0.0318(3) Uani 1 1 d . 0
S2 S -0.02845(16) 0.19171(7) -0.22096(18) 0.0411(4) Uani 1 1 d . 0
S1 S -0.21881(14) 0.22849(6) -0.39864(16) 0.0379(4) Uani 1 1 d . 0
S4 S 0.01573(18) 0.08497(7) -0.40537(18) 0.0457(4) Uani 1 1 d . 0
S3 S -0.16749(16) 0.12179(7) -0.58863(19) 0.0454(4) Uani 1 1 d . 0
S8 S 0.1748(2) 0.22843(9) 0.2916(2) 0.0671(6) Uani 1 1 d . 0
S5 S -0.0688(3) 0.05734(8) -0.8159(2) 0.0648(6) Uani 1 1 d . 0
S6 S 0.1390(2) 0.01482(8) -0.6109(2) 0.0597(6) Uani 1 1 d . 0
O5 O -0.5023(5) 0.48902(18) -0.3454(5) 0.0468(12) Uani 1 1 d . 0
O6 O -0.3412(4) 0.54884(19) -0.2827(5) 0.0415(11) Uani 1 1 d . 0
O1 O -0.2864(4) 0.34236(17) -0.3823(4) 0.0394(10) Uani 1 1 d . 0
O4 O -0.4165(4) 0.5509(2) -0.5037(4) 0.0405(11) Uani 1 1 d . 0
O3 O -0.5333(4) 0.58668(17) -0.3257(5) 0.0365(10) Uani 1 1 d . 0
O2 O 0.0089(4) 0.2621(2) 0.0107(5) 0.0452(12) Uani 1 1 d . 0
N1 N -0.2694(5) 0.34941(19) -0.1596(5) 0.0315(12) Uani 1 1 d . 0
H1A H -0.2382 0.3347 -0.0894 0.038 Uiso 1 1 calc R 0
N3 N -0.0050(4) 0.3420(2) -0.1026(6) 0.0337(11) Uani 1 1 d . 0
H3B H -0.0203 0.3565 -0.1794 0.040 Uiso 1 1 calc R 0
N2 N -0.1953(5) 0.4732(2) -0.1673(5) 0.0370(13) Uani 1 1 d . 0
H2A H -0.1882 0.4620 -0.2487 0.044 Uiso 1 1 calc R 0
H2B H -0.1535 0.5009 -0.1388 0.044 Uiso 1 1 calc R 0
N4 N 0.2395(5) 0.3798(2) -0.0883(6) 0.0447(14) Uani 1 1 d D 0
H4B H 0.2082 0.3860 -0.1652 0.054 Uiso 1 1 calc R 0
H4C H 0.3152 0.3777 -0.0805 0.054 Uiso 1 1 calc R 0
C3 C -0.1101(6) 0.1795(2) -0.3659(6) 0.0335(14) Uani 1 1 d . 0
C2 C -0.0837(6) 0.2584(2) -0.1987(6) 0.0354(15) Uani 1 1 d . 0
C7 C -0.0373(9) 0.1181(4) -0.9079(9) 0.070(3) Uani 1 1 d . 0
H7A H 0.0433 0.1290 -0.8928 0.105 Uiso 1 1 calc R 0
H7B H -0.0889 0.1479 -0.8799 0.105 Uiso 1 1 calc R 0
H7C H -0.0490 0.1108 -1.0012 0.105 Uiso 1 1 calc R 0
C16 C 0.0264(9) 0.2487(5) 0.3225(10) 0.079(3) Uani 1 1 d . 0
H16A H -0.0080 0.2630 0.2417 0.118 Uiso 1 1 calc R 0
H16B H 0.0248 0.2772 0.3900 0.118 Uiso 1 1 calc R 0
H16C H -0.0179 0.2167 0.3524 0.118 Uiso 1 1 calc R 0
C1 C -0.1721(5) 0.2748(2) -0.2754(6) 0.0256(12) Uani 1 1 d . 0
C4 C -0.0897(6) 0.1358(3) -0.4427(6) 0.0357(15) Uani 1 1 d . 0
C11 C -0.2796(6) 0.4447(2) -0.0763(6) 0.0334(14) Uani 1 1 d . 0
H11A H -0.3363 0.4719 -0.0436 0.040 Uiso 1 1 calc R 0
H11B H -0.2366 0.4301 0.0000 0.040 Uiso 1 1 calc R 0
C5 C -0.0524(7) 0.0806(3) -0.6530(7) 0.0428(17) Uani 1 1 d . 0
C12 C -0.0221(5) 0.2886(3) -0.0873(7) 0.0342(14) Uani 1 1 d . 0
C14 C 0.1643(6) 0.3729(3) 0.0291(7) 0.0502(18) Uani 1 1 d . 0
H14A H 0.1855 0.4011 0.0947 0.060 Uiso 1 1 calc R 0
H14B H 0.1796 0.3364 0.0682 0.060 Uiso 1 1 calc R 0
C9 C -0.2454(5) 0.3262(2) -0.2764(6) 0.0287(13) Uani 1 1 d . 0
C13 C 0.0375(6) 0.3776(3) -0.0003(8) 0.0457(17) Uani 1 1 d . 0
H13A H -0.0062 0.3696 0.0808 0.055 Uiso 1 1 calc R 0
H13B H 0.0207 0.4161 -0.0251 0.055 Uiso 1 1 calc R 0
O7 O 0.2450(6) 0.2809(2) 0.2743(7) 0.0684(16) Uani 1 1 d . 0
C6 C 0.0299(7) 0.0624(3) -0.5694(7) 0.0464(18) Uani 1 1 d . 0
C10 C -0.3446(5) 0.3977(3) -0.1421(7) 0.0365(15) Uani 1 1 d . 0
H10A H -0.4123 0.3874 -0.0880 0.044 Uiso 1 1 calc R 0
H10B H -0.3734 0.4100 -0.2284 0.044 Uiso 1 1 calc R 0
C15 C 0.2113(8) 0.2044(4) 0.4538(10) 0.072(3) Uani 1 1 d . 0
H15A H 0.2918 0.1917 0.4548 0.108 Uiso 1 1 calc R 0
H15B H 0.1599 0.1740 0.4778 0.108 Uiso 1 1 calc R 0
H15C H 0.2019 0.2345 0.5165 0.108 Uiso 1 1 calc R 0
C8 C 0.2641(9) 0.0354(4) -0.5110(14) 0.088(3) Uani 1 1 d . 0
H8A H 0.2469 0.0289 -0.4184 0.132 Uiso 1 1 calc R 0
H8B H 0.2800 0.0746 -0.5246 0.132 Uiso 1 1 calc R 0
H8C H 0.3320 0.0139 -0.5366 0.132 Uiso 1 1 calc R 0
O8 O 0.4159(8) 0.3163(3) 0.0778(8) 0.100(2) Uani 1 1 d . 2
H2C H -0.143(7) 0.445(3) -0.199(8) 0.06(2) Uiso 1 1 d . 0
H4A H 0.245(7) 0.3471(16) -0.123(7) 0.06(2) Uiso 1 1 d D 0

loop_
_atom_site_aniso_label
_atom_site_aniso_U_11
_atom_site_aniso_U_22
_atom_site_aniso_U_33
_atom_site_aniso_U_23
_atom_site_aniso_U_13
_atom_site_aniso_U_12
S7 0.0288(7) 0.0304(7) 0.0362(8) -0.0017(7) -0.0008(6) 0.0018(6)
S2 0.0493(10) 0.0287(8) 0.0452(9) -0.0024(7) -0.0103(8) 0.0084(7)
S1 0.0392(9) 0.0313(8) 0.0432(9) -0.0080(7) -0.0083(7) 0.0046(7)
S4 0.0618(12) 0.0311(8) 0.0442(10) -0.0035(8) -0.0012(8) 0.0119(8)
S3 0.0508(11) 0.0357(9) 0.0498(10) -0.0108(9) -0.0096(8) 0.0025(7)
S8 0.0807(16) 0.0525(12) 0.0680(14) -0.0018(11) 0.0057(12) -0.0168(11)
S5 0.113(2) 0.0382(10) 0.0434(10) -0.0069(9) -0.0007(11) 0.0024(11)
S6 0.0726(14) 0.0425(10) 0.0640(12) -0.0072(10) 0.0112(11) 0.0189(10)
O5 0.057(3) 0.025(2) 0.058(3) 0.000(2) -0.001(2) -0.001(2)
O6 0.032(3) 0.046(3) 0.046(3) -0.001(2) -0.012(2) 0.002(2)
O1 0.045(3) 0.034(2) 0.039(3) 0.005(2) -0.002(2) 0.0072(19)
O4 0.037(3) 0.059(3) 0.026(2) -0.005(2) 0.010(2) 0.005(2)
O3 0.035(3) 0.029(2) 0.045(3) 0.001(2) -0.001(2) 0.0059(18)
O2 0.053(3) 0.046(3) 0.036(3) 0.006(2) -0.011(2) -0.001(2)
N1 0.035(3) 0.028(2) 0.031(3) -0.002(2) 0.003(2) 0.003(2)
N3 0.035(3) 0.027(3) 0.039(3) 0.000(3) -0.003(2) -0.004(2)
N2 0.038(3) 0.031(3) 0.042(3) -0.007(3) 0.005(2) -0.001(2)
N4 0.032(3) 0.053(4) 0.049(3) 0.001(3) -0.011(3) 0.000(3)
C3 0.039(3) 0.023(3) 0.038(3) 0.001(3) -0.003(3) 0.006(2)
C2 0.045(4) 0.022(3) 0.040(3) -0.001(3) -0.001(3) 0.011(3)
C7 0.097(7) 0.061(5) 0.053(5) 0.006(4) 0.002(5) 0.020(5)
C16 0.076(7) 0.083(7) 0.077(7) 0.012(6) -0.005(5) -0.015(6)
C1 0.023(3) 0.023(3) 0.031(3) -0.003(2) 0.000(2) -0.005(2)
C4 0.041(4) 0.033(3) 0.033(3) -0.002(3) -0.004(3) 0.007(3)
C11 0.039(4) 0.028(3) 0.033(3) -0.005(3) 0.002(3) -0.003(3)
C5 0.058(5) 0.032(3) 0.039(4) -0.013(3) 0.001(3) -0.001(3)
C12 0.028(3) 0.036(3) 0.038(4) -0.002(3) -0.002(3) 0.005(3)
C14 0.047(4) 0.058(4) 0.045(4) 0.003(4) -0.002(3) -0.016(4)
C9 0.025(3) 0.022(3) 0.040(3) 0.004(3) 0.002(3) -0.004(2)
C13 0.050(4) 0.038(4) 0.050(4) -0.015(3) 0.000(3) -0.003(3)
O7 0.078(4) 0.049(3) 0.078(4) 0.001(3) -0.004(3) -0.010(3)
C6 0.061(5) 0.028(3) 0.050(4) -0.007(3) 0.017(4) 0.004(3)
C10 0.028(3) 0.034(3) 0.048(4) -0.003(3) 0.006(3) 0.005(3)
C15 0.055(6) 0.071(6) 0.091(7) 0.026(5) 0.007(5) -0.002(4)
C8 0.060(6) 0.057(5) 0.146(10) -0.006(6) -0.001(7) 0.008(5)
O8 0.118(6) 0.101(5) 0.083(5) -0.007(4) 0.000(5) 0.005(5)

loop_
_atom_type_symbol
_atom_type_description
_atom_type_scat_dispersion_real
_atom_type_scat_dispersion_imag
_atom_type_scat_source
C C 0.0033 0.0016 'International Tables Vol C Tables 4.2.6.8 and 6.1.1.4'
H H 0.0000 0.0000 'International Tables Vol C Tables 4.2.6.8 and 6.1.1.4'
N N 0.0061 0.0033 'International Tables Vol C Tables 4.2.6.8 and 6.1.1.4'
O O 0.0106 0.0060 'International Tables Vol C Tables 4.2.6.8 and 6.1.1.4'
S S 0.1246 0.1234 'International Tables Vol C Tables 4.2.6.8 and 6.1.1.4'

loop_
_geom_angle_atom_site_label_1
_geom_angle_atom_site_label_2
_geom_angle_atom_site_label_3
_geom_angle
O5 S7 O4 110.7(3)
O5 S7 O3 109.5(3)
O4 S7 O3 108.6(3)
O5 S7 O6 111.4(3)
O4 S7 O6 107.8(3)
O3 S7 O6 108.8(3)
C2 S2 C3 94.0(3)
C3 S1 C1 94.5(3)
C6 S4 C4 94.3(3)
C4 S3 C5 92.4(3)
O7 S8 C15 104.7(4)
O7 S8 C16 107.2(5)
C15 S8 C16 98.6(5)
C5 S5 C7 102.0(4)
C6 S6 C8 104.3(4)
C9 N1 C10 124.3(5)
C9 N1 H1A 117.9
C10 N1 H1A 117.9
C12 N3 C13 123.6(6)
C12 N3 H3B 118.2
C13 N3 H3B 118.2
C11 N2 H2A 120.0
C11 N2 H2B 120.0
H2A N2 H2B 120.0
C11 N2 H2C 106(5)
H2A N2 H2C 53.6
H2B N2 H2C 108.3
C14 N4 H4B 120.0
C14 N4 H4C 120.0
H4B N4 H4C 120.0
C14 N4 H4A 105(5)
H4B N4 H4A 79.7
H4C N4 H4A 85.2
C4 C3 S1 123.3(5)
C4 C3 S2 121.8(5)
S1 C3 S2 114.9(3)
C1 C2 C12 130.1(5)
C1 C2 S2 118.2(5)
C12 C2 S2 111.7(4)
S5 C7 H7A 109.5
S5 C7 H7B 109.5
H7A C7 H7B 109.5
S5 C7 H7C 109.5
H7A C7 H7C 109.5
H7B C7 H7C 109.5
S8 C16 H16A 109.5
S8 C16 H16B 109.5
H16A C16 H16B 109.5
S8 C16 H16C 109.5
H16A C16 H16C 109.5
H16B C16 H16C 109.5
C2 C1 C9 132.3(5)
C2 C1 S1 117.1(4)
C9 C1 S1 110.6(4)
C3 C4 S3 123.7(5)
C3 C4 S4 123.1(5)
S3 C4 S4 113.2(4)
N2 C11 C10 112.9(5)
N2 C11 H11A 109.0
C10 C11 H11A 109.0
N2 C11 H11B 109.0
C10 C11 H11B 109.0
H11A C11 H11B 107.8
C6 C5 S5 124.4(5)
C6 C5 S3 118.2(5)
S5 C5 S3 116.5(4)
O2 C12 N3 124.1(6)
O2 C12 C2 119.0(6)
N3 C12 C2 116.8(6)
N4 C14 C13 113.5(6)
N4 C14 H14A 108.9
C13 C14 H14A 108.9
N4 C14 H14B 108.9
C13 C14 H14B 108.9
H14A C14 H14B 107.7
O1 C9 N1 124.0(5)
O1 C9 C1 118.7(5)
N1 C9 C1 117.1(5)
N3 C13 C14 115.5(6)
N3 C13 H13A 108.4
C14 C13 H13A 108.4
N3 C13 H13B 108.4
C14 C13 H13B 108.4
H13A C13 H13B 107.5
C5 C6 S6 124.4(6)
C5 C6 S4 115.6(5)
S6 C6 S4 119.8(5)
N1 C10 C11 111.3(5)
N1 C10 H10A 109.4
C11 C10 H10A 109.4
N1 C10 H10B 109.4
C11 C10 H10B 109.4
H10A C10 H10B 108.0
S8 C15 H15A 109.5
S8 C15 H15B 109.5
H15A C15 H15B 109.5
S8 C15 H15C 109.5
H15A C15 H15C 109.5
H15B C15 H15C 109.5
S6 C8 H8A 109.5
S6 C8 H8B 109.5
H8A C8 H8B 109.5
S6 C8 H8C 109.5
H8A C8 H8C 109.5
H8B C8 H8C 109.5

loop_
_geom_bond_atom_site_label_1
_geom_bond_atom_site_label_2
_geom_bond_distance
S7 O5 1.442(5)
S7 O4 1.475(5)
S7 O3 1.482(4)
S7 O6 1.492(5)
S2 C2 1.742(6)
S2 C3 1.763(7)
S1 C3 1.746(6)
S1 C1 1.756(6)
S4 C6 1.754(7)
S4 C4 1.760(7)
S3 C4 1.756(6)
S3 C5 1.772(7)
S8 O7 1.508(6)
S8 C15 1.789(10)
S8 C16 1.793(11)
S5 C5 1.751(7)
S5 C7 1.772(9)
S6 C6 1.746(7)
S6 C8 1.821(11)
O1 C9 1.233(7)
O2 C12 1.231(8)
N1 C9 1.336(8)
N1 C10 1.457(7)
N1 H1A 0.8700
N3 C12 1.310(8)
N3 C13 1.431(9)
N3 H3B 0.8700
N2 C11 1.500(8)
N2 H2A 0.8700
N2 H2B 0.8700
N2 H2C 0.97(8)
N4 C14 1.476(10)
N4 H4B 0.8700
N4 H4C 0.8700
N4 H4A 0.86(2)
C3 C4 1.329(9)
C2 C1 1.334(9)
C2 C12 1.515(9)
C7 H7A 0.9700
C7 H7B 0.9700
C7 H7C 0.9700
C16 H16A 0.9700
C16 H16B 0.9700
C16 H16C 0.9700
C1 C9 1.495(8)
C11 C10 1.510(8)
C11 H11A 0.9800
C11 H11B 0.9800
C5 C6 1.340(10)
C14 C13 1.485(10)
C14 H14A 0.9800
C14 H14B 0.9800
C13 H13A 0.9800
C13 H13B 0.9800
C10 H10A 0.9800
C10 H10B 0.9800
C15 H15A 0.9700
C15 H15B 0.9700
C15 H15C 0.9700
C8 H8A 0.9700
C8 H8B 0.9700
C8 H8C 0.9700

loop_
_geom_torsion_atom_site_label_1
_geom_torsion_atom_site_label_2
_geom_torsion_atom_site_label_3
_geom_torsion_atom_site_label_4
_geom_torsion
C1 S1 C3 C4 -170.7(6)
C1 S1 C3 S2 9.8(4)
C2 S2 C3 C4 169.2(6)
C2 S2 C3 S1 -11.3(4)
C3 S2 C2 C1 8.9(6)
C3 S2 C2 C12 -172.9(5)
C12 C2 C1 C9 -3.3(12)
S2 C2 C1 C9 174.5(5)
C12 C2 C1 S1 178.6(5)
S2 C2 C1 S1 -3.6(7)
C3 S1 C1 C2 -3.9(5)
C3 S1 C1 C9 177.6(4)
S1 C3 C4 S3 1.0(9)
S2 C3 C4 S3 -179.5(4)
S1 C3 C4 S4 -177.2(4)
S2 C3 C4 S4 2.3(9)
C5 S3 C4 C3 157.1(6)
C5 S3 C4 S4 -24.5(4)
C6 S4 C4 C3 -157.8(6)
C6 S4 C4 S3 23.9(4)
C7 S5 C5 C6 -115.1(7)
C7 S5 C5 S3 76.1(5)
C4 S3 C5 C6 16.7(6)
C4 S3 C5 S5 -173.7(4)
C13 N3 C12 O2 -8.9(10)
C13 N3 C12 C2 171.4(6)
C1 C2 C12 O2 142.0(7)
S2 C2 C12 O2 -35.9(8)
C1 C2 C12 N3 -38.2(10)
S2 C2 C12 N3 143.8(5)
C10 N1 C9 O1 -1.7(9)
C10 N1 C9 C1 -176.5(5)
C2 C1 C9 O1 150.4(7)
S1 C1 C9 O1 -31.4(7)
C2 C1 C9 N1 -34.5(10)
S1 C1 C9 N1 143.7(5)
C12 N3 C13 C14 75.3(9)
N4 C14 C13 N3 53.8(9)
S5 C5 C6 S6 3.1(10)
S3 C5 C6 S6 171.8(4)
S5 C5 C6 S4 -171.5(4)
S3 C5 C6 S4 -2.8(8)
C8 S6 C6 C5 147.4(7)
C8 S6 C6 S4 -38.2(6)
C4 S4 C6 C5 -12.7(6)
C4 S4 C6 S6 172.4(5)
C9 N1 C10 C11 -121.2(6)
N2 C11 C10 N1 74.5(7)
